data_8106927
loop_
_publ_author_name
'Mabkhot, Yahia N.'
'Barakat, Assem'
'Al-Showiman, Salim S.'
'Frey, Wolfgang'
'Hamdi, Ahmad Hadi'
'Ghabbour, Hazem A.'

_publ_section_title
;
 Crystal structure of
 1-(5-benzoyl-4-methyl-2-(phenylamino)thiophen-3-yl)ethan-1-one, a
 structure with Z&#x2032; = 6, C20H17NO2S
;
_journal_issue 2
_journal_name_full 'Zeitschrift f\"ur Kristallographie - New Crystal Structures'
_journal_page_first 517
_journal_page_last 520
_journal_paper_doi 10.1515/ncrs-2015-0173
_journal_volume 231
_journal_year 2016
_chemical_formula_moiety 'C20 H17 N O2 S'
_chemical_formula_sum 'C20 H17 N O2 S'
_chemical_formula_weight 335.41
_chemical_name_systematic
; 
'1-(5-benzoyl-4-methyl-2-(phenylamino)thiophen-3-yl)ethan-1-one' 
;
_space_group_IT_number 2
_space_group_name_Hall '-P 1'
_space_group_name_H-M_alt 'P -1'
_symmetry_cell_setting triclinic
_symmetry_space_group_name_Hall '-P 1'
_symmetry_space_group_name_H-M 'P -1'
_atom_sites_solution_hydrogens geom
_atom_sites_solution_primary direct
_atom_sites_solution_secondary difmap
_cell_angle_alpha 86.372(3)
_cell_angle_beta 86.317(4)
_cell_angle_gamma 78.607(3)
_cell_formula_units_Z 6
_cell_length_a 8.2737(5)
_cell_length_b 16.6403(9)
_cell_length_c 17.7330(10)
_cell_measurement_reflns_used 7824
_cell_measurement_temperature 100(2)
_cell_measurement_theta_max 28.34
_cell_measurement_theta_min 1.66
_cell_volume 2385.2(2)
_computing_cell_refinement 'Bruker APEXII Software Suite, 2008'
_computing_data_collection 'Bruker APEXII Software Suite, 2008'
_computing_data_reduction 'Bruker APEXII Software Suite, 2008'
_computing_molecular_graphics 'SHELXTL-plus, XP (Sheldrick, 1991)'
_computing_structure_refinement 'SHELXL-97 (Sheldrick, 1997)'
_computing_structure_solution 'SHELXS-97 (Sheldrick, 1990)'
_diffrn_ambient_temperature 100(2)
_diffrn_measured_fraction_theta_full 0.994
_diffrn_measured_fraction_theta_max 0.994
_diffrn_measurement_device_type 'Bruker Kappa APEX II Duo'
_diffrn_measurement_method 'Omega and Phi-Scans'
_diffrn_radiation_monochromator Triumph
_diffrn_radiation_source 'fine-focus sealed tube'
_diffrn_radiation_type MoK\a
_diffrn_radiation_wavelength 0.71073
_diffrn_reflns_av_R_equivalents 0.0426
_diffrn_reflns_av_sigmaI/netI 0.0487
_diffrn_reflns_limit_h_max 10
_diffrn_reflns_limit_h_min -11
_diffrn_reflns_limit_k_max 22
_diffrn_reflns_limit_k_min -22
_diffrn_reflns_limit_l_max 23
_diffrn_reflns_limit_l_min -23
_diffrn_reflns_number 42431
_diffrn_reflns_theta_full 28.34
_diffrn_reflns_theta_max 28.34
_diffrn_reflns_theta_min 1.66
_diffrn_standards_decay_% 0
_diffrn_standards_interval_count 0
_diffrn_standards_number 0
_exptl_absorpt_coefficient_mu 0.216
_exptl_absorpt_correction_T_max 0.7457
_exptl_absorpt_correction_T_min 0.7173
_exptl_absorpt_correction_type multi-scan
_exptl_absorpt_process_details 'Blessing, 1995'
_exptl_crystal_colour light-yellow
_exptl_crystal_density_diffrn 1.401
_exptl_crystal_density_method 'not measured'
_exptl_crystal_description block
_exptl_crystal_F_000 1056
_exptl_crystal_size_max 0.39
_exptl_crystal_size_mid 0.29
_exptl_crystal_size_min 0.14
_refine_diff_density_max 0.373
_refine_diff_density_min -0.369
_refine_diff_density_rms 0.063
_refine_ls_extinction_coef 0.0022(3)
_refine_ls_extinction_expression Fc^*^=kFc[1+0.001xFc^2^\l^3^/sin(2\q)]^-1/4^
_refine_ls_extinction_method SHELXL
_refine_ls_goodness_of_fit_ref 1.048
_refine_ls_hydrogen_treatment mixed
_refine_ls_matrix_type full
_refine_ls_number_parameters 668
_refine_ls_number_reflns 11830
_refine_ls_number_restraints 0
_refine_ls_restrained_S_all 1.048
_refine_ls_R_factor_all 0.0786
_refine_ls_R_factor_gt 0.0429
_refine_ls_shift/su_max 0.001
_refine_ls_shift/su_mean 0.000
_refine_ls_structure_factor_coef Fsqd
_refine_ls_weighting_details 'calc w=1/[\s^2^(Fo^2^)+(0.0481P)^2^+0.0000P] where P=(Fo^2^+2Fc^2^)/3'
_refine_ls_weighting_scheme calc
_refine_ls_wR_factor_gt 0.0977
_refine_ls_wR_factor_ref 0.1086
_reflns_number_gt 7824
_reflns_number_total 11830
_reflns_threshold_expression >2sigma(I)
_cod_data_source_file suppl_ncrs-2015-0173_suppl.cif
_cod_data_source_block bak19
_cod_database_code 8106927

loop_
_symmetry_equiv_pos_as_xyz
'x, y, z'
'-x, -y, -z'

loop_
_atom_site_label
_atom_site_type_symbol
_atom_site_fract_x
_atom_site_fract_y
_atom_site_fract_z
_atom_site_U_iso_or_equiv
_atom_site_adp_type
_atom_site_occupancy
_atom_site_symmetry_multiplicity
_atom_site_calc_flag
_atom_site_refinement_flags
_atom_site_disorder_assembly
_atom_site_disorder_group
S1A S 0.08744(5) 0.50890(2) 0.22283(2) 0.01283(9) Uani 1 1 d . . .
O1A O 0.13154(14) 0.55611(6) 0.46752(6) 0.0189(2) Uani 1 1 d . . .
N1A N -0.01392(16) 0.60550(7) 0.34112(8) 0.0138(3) Uani 1 1 d . . .
H1A H 0.004(2) 0.6107(10) 0.3864(10) 0.025(5) Uiso 1 1 d . . .
C1A C 0.08153(18) 0.53632(8) 0.31448(8) 0.0122(3) Uani 1 1 d . . .
O2A O 0.35611(13) 0.29335(6) 0.18835(6) 0.0183(2) Uani 1 1 d . . .
C2A C 0.18872(18) 0.47797(8) 0.35944(8) 0.0125(3) Uani 1 1 d . . .
C3A C 0.27475(18) 0.41112(8) 0.31574(8) 0.0124(3) Uani 1 1 d . . .
C4A C 0.23319(18) 0.41985(8) 0.24141(8) 0.0131(3) Uani 1 1 d . . .
C5A C 0.19859(19) 0.49026(9) 0.43959(8) 0.0145(3) Uani 1 1 d . . .
C6A C 0.2879(2) 0.42377(9) 0.49225(9) 0.0226(4) Uani 1 1 d . . .
H6A1 H 0.4073 0.4195 0.4833 0.034 Uiso 1 1 calc R . .
H6A2 H 0.2582 0.3713 0.4829 0.034 Uiso 1 1 calc R . .
H6A3 H 0.2562 0.4374 0.5448 0.034 Uiso 1 1 calc R . .
C7A C 0.40235(19) 0.33991(9) 0.34415(9) 0.0161(3) Uani 1 1 d . . .
H7A1 H 0.3472 0.3003 0.3736 0.024 Uiso 1 1 calc R . .
H7A2 H 0.4765 0.3599 0.3763 0.024 Uiso 1 1 calc R . .
H7A3 H 0.4664 0.3132 0.3010 0.024 Uiso 1 1 calc R . .
C8A C -0.13047(18) 0.66742(8) 0.30562(9) 0.0138(3) Uani 1 1 d . . .
C9A C -0.1845(2) 0.66478(9) 0.23347(9) 0.0183(4) Uani 1 1 d . . .
H9A H -0.1417 0.6189 0.2039 0.022 Uiso 1 1 calc R . .
C10A C -0.30132(19) 0.72930(9) 0.20438(9) 0.0194(4) Uani 1 1 d . . .
H10A H -0.3372 0.7271 0.1549 0.023 Uiso 1 1 calc R . .
C11A C -0.3660(2) 0.79645(9) 0.24642(9) 0.0195(4) Uani 1 1 d . . .
H11A H -0.4453 0.8404 0.2261 0.023 Uiso 1 1 calc R . .
C12A C -0.3131(2) 0.79866(9) 0.31895(9) 0.0195(4) Uani 1 1 d . . .
H12A H -0.3575 0.8444 0.3485 0.023 Uiso 1 1 calc R . .
C13A C -0.19650(19) 0.73506(9) 0.34879(9) 0.0160(3) Uani 1 1 d . . .
H13A H -0.1614 0.7373 0.3985 0.019 Uiso 1 1 calc R . .
C14A C 0.28722(18) 0.36568(9) 0.17886(9) 0.0135(3) Uani 1 1 d . . .
C15A C 0.25230(19) 0.40043(9) 0.10016(8) 0.0143(3) Uani 1 1 d . . .
C16A C 0.17963(19) 0.35612(9) 0.05228(9) 0.0168(3) Uani 1 1 d . . .
H16A H 0.1517 0.3053 0.0701 0.020 Uiso 1 1 calc R . .
C17A C 0.1481(2) 0.38577(9) -0.02099(9) 0.0195(4) Uani 1 1 d . . .
H17A H 0.0952 0.3562 -0.0528 0.023 Uiso 1 1 calc R . .
C18A C 0.1936(2) 0.45879(9) -0.04814(9) 0.0199(4) Uani 1 1 d . . .
H18A H 0.1731 0.4788 -0.0987 0.024 Uiso 1 1 calc R . .
C19A C 0.2690(2) 0.50225(9) -0.00137(9) 0.0192(4) Uani 1 1 d . . .
H19A H 0.3016 0.5517 -0.0202 0.023 Uiso 1 1 calc R . .
C20A C 0.29717(19) 0.47399(9) 0.07272(9) 0.0160(3) Uani 1 1 d . . .
H20A H 0.3469 0.5046 0.1048 0.019 Uiso 1 1 calc R . .
S1B S 0.07604(5) 0.83959(2) 0.22011(2) 0.01384(10) Uani 1 1 d . . .
O1B O 0.14497(14) 0.88125(6) 0.46354(6) 0.0213(3) Uani 1 1 d . . .
N1B N -0.00358(16) 0.93639(7) 0.33975(8) 0.0155(3) Uani 1 1 d . . .
H1B H 0.023(2) 0.9416(10) 0.3865(10) 0.027(5) Uiso 1 1 d . . .
C1B C 0.08173(19) 0.86602(8) 0.31133(8) 0.0133(3) Uani 1 1 d . . .
O2B O 0.36842(14) 0.62700(6) 0.18240(6) 0.0219(3) Uani 1 1 d . . .
C2B C 0.18634(19) 0.80452(8) 0.35428(9) 0.0143(3) Uani 1 1 d . . .
C3B C 0.26321(18) 0.73733(8) 0.30913(9) 0.0139(3) Uani 1 1 d . . .
C4B C 0.21544(19) 0.74701(8) 0.23528(9) 0.0140(3) Uani 1 1 d . . .
C5B C 0.20140(19) 0.81460(9) 0.43480(9) 0.0169(3) Uani 1 1 d . . .
C6B C 0.2800(2) 0.74461(9) 0.48698(9) 0.0252(4) Uani 1 1 d . . .
H6B1 H 0.4004 0.7372 0.4803 0.038 Uiso 1 1 calc R . .
H6B2 H 0.2452 0.6941 0.4750 0.038 Uiso 1 1 calc R . .
H6B3 H 0.2453 0.7571 0.5395 0.038 Uiso 1 1 calc R . .
C7B C 0.39134(19) 0.66564(9) 0.33647(9) 0.0184(4) Uani 1 1 d . . .
H7B1 H 0.3364 0.6248 0.3642 0.028 Uiso 1 1 calc R . .
H7B2 H 0.4638 0.6848 0.3700 0.028 Uiso 1 1 calc R . .
H7B3 H 0.4571 0.6407 0.2930 0.028 Uiso 1 1 calc R . .
C8B C -0.12123(19) 1.00081(8) 0.30847(9) 0.0138(3) Uani 1 1 d . . .
C9B C -0.1874(2) 1.00060(9) 0.23845(9) 0.0180(3) Uani 1 1 d . . .
H9B H -0.1518 0.9553 0.2074 0.022 Uiso 1 1 calc R . .
C10B C -0.3062(2) 1.06713(9) 0.21403(9) 0.0181(4) Uani 1 1 d . . .
H10B H -0.3521 1.0663 0.1664 0.022 Uiso 1 1 calc R . .
C11B C -0.3587(2) 1.13436(9) 0.25773(9) 0.0181(4) Uani 1 1 d . . .
H11B H -0.4385 1.1798 0.2402 0.022 Uiso 1 1 calc R . .
C12B C -0.29239(19) 1.13407(9) 0.32779(9) 0.0179(3) Uani 1 1 d . . .
H12B H -0.3278 1.1796 0.3585 0.021 Uiso 1 1 calc R . .
C13B C -0.17528(19) 1.06818(9) 0.35343(9) 0.0161(3) Uani 1 1 d . . .
H13B H -0.1316 1.0687 0.4016 0.019 Uiso 1 1 calc R . .
C14B C 0.27910(19) 0.69479(9) 0.17209(9) 0.0148(3) Uani 1 1 d . . .
C15B C 0.24809(19) 0.72544(8) 0.09158(9) 0.0142(3) Uani 1 1 d . . .
C16B C 0.38146(19) 0.70720(9) 0.03885(9) 0.0170(3) Uani 1 1 d . . .
H16B H 0.4830 0.6752 0.0546 0.020 Uiso 1 1 calc R . .
C17B C 0.3673(2) 0.73518(9) -0.03611(9) 0.0191(4) Uani 1 1 d . . .
H17B H 0.4595 0.7234 -0.0712 0.023 Uiso 1 1 calc R . .
C18B C 0.2186(2) 0.78029(9) -0.05981(9) 0.0188(4) Uani 1 1 d . . .
H18B H 0.2096 0.8005 -0.1110 0.023 Uiso 1 1 calc R . .
C19B C 0.0827(2) 0.79610(9) -0.00923(9) 0.0185(4) Uani 1 1 d . . .
H19B H -0.0201 0.8256 -0.0261 0.022 Uiso 1 1 calc R . .
C20B C 0.09709(19) 0.76869(8) 0.06624(9) 0.0156(3) Uani 1 1 d . . .
H20B H 0.0038 0.7794 0.1008 0.019 Uiso 1 1 calc R . .
S1C S -0.09457(5) 0.82821(2) 0.77629(2) 0.01392(9) Uani 1 1 d . . .
O1C O -0.13672(14) 0.77044(6) 0.53334(6) 0.0209(3) Uani 1 1 d . . .
N1C N 0.00131(16) 0.72433(7) 0.66179(8) 0.0146(3) Uani 1 1 d . . .
H1C H -0.016(2) 0.7171(10) 0.6155(10) 0.030(5) Uiso 1 1 d . . .
C1C C -0.08993(19) 0.79555(9) 0.68605(8) 0.0137(3) Uani 1 1 d . . .
O2C O -0.34556(14) 1.05039(6) 0.79405(6) 0.0226(3) Uani 1 1 d . . .
C2C C -0.19265(18) 0.85297(9) 0.63864(9) 0.0145(3) Uani 1 1 d . . .
C3C C -0.27529(18) 0.92312(8) 0.67890(9) 0.0142(3) Uani 1 1 d . . .
C4C C -0.23527(19) 0.91813(8) 0.75329(9) 0.0146(3) Uani 1 1 d . . .
C5C C -0.19885(19) 0.83822(9) 0.55883(9) 0.0166(3) Uani 1 1 d . . .
C6C C -0.2768(2) 0.90531(10) 0.50316(9) 0.0259(4) Uani 1 1 d . . .
H6C1 H -0.2360 0.8913 0.4516 0.039 Uiso 1 1 calc R . .
H6C2 H -0.2477 0.9574 0.5144 0.039 Uiso 1 1 calc R . .
H6C3 H -0.3971 0.9106 0.5074 0.039 Uiso 1 1 calc R . .
C7C C -0.40113(19) 0.99341(9) 0.64732(9) 0.0182(3) Uani 1 1 d . . .
H7C1 H -0.4681 1.0214 0.6890 0.027 Uiso 1 1 calc R . .
H7C2 H -0.4727 0.9722 0.6148 0.027 Uiso 1 1 calc R . .
H7C3 H -0.3443 1.0322 0.6176 0.027 Uiso 1 1 calc R . .
C8C C 0.11855(18) 0.66304(8) 0.69719(9) 0.0133(3) Uani 1 1 d . . .
C9C C 0.17281(19) 0.66658(9) 0.76928(9) 0.0166(3) Uani 1 1 d . . .
H9C H 0.1293 0.7125 0.7986 0.020 Uiso 1 1 calc R . .
C10C C 0.29092(19) 0.60279(9) 0.79838(9) 0.0177(3) Uani 1 1 d . . .
H10C H 0.3278 0.6057 0.8476 0.021 Uiso 1 1 calc R . .
C11C C 0.35564(19) 0.53508(9) 0.75679(9) 0.0173(3) Uani 1 1 d . . .
H11C H 0.4355 0.4915 0.7773 0.021 Uiso 1 1 calc R . .
C12C C 0.30183(19) 0.53199(9) 0.68457(9) 0.0169(3) Uani 1 1 d . . .
H12C H 0.3456 0.4859 0.6555 0.020 Uiso 1 1 calc R . .
C13C C 0.18503(19) 0.59532(8) 0.65445(9) 0.0150(3) Uani 1 1 d . . .
H13C H 0.1502 0.5927 0.6048 0.018 Uiso 1 1 calc R . .
C14C C -0.29050(19) 0.97776(9) 0.81129(9) 0.0156(3) Uani 1 1 d . . .
C15C C -0.28234(19) 0.95192(9) 0.89337(9) 0.0156(3) Uani 1 1 d . . .
C16C C -0.2310(2) 1.00407(9) 0.94171(9) 0.0208(4) Uani 1 1 d . . .
H16C H -0.1917 1.0512 0.9213 0.025 Uiso 1 1 calc R . .
C17C C -0.2373(2) 0.98722(10) 1.01906(9) 0.0239(4) Uani 1 1 d . . .
H17C H -0.1974 1.0213 1.0515 0.029 Uiso 1 1 calc R . .
C18C C -0.3017(2) 0.92067(9) 1.04931(9) 0.0230(4) Uani 1 1 d . . .
H18C H -0.3106 0.9106 1.1026 0.028 Uiso 1 1 calc R . .
C19C C -0.3532(2) 0.86869(9) 1.00176(9) 0.0204(4) Uani 1 1 d . . .
H19C H -0.3972 0.8230 1.0226 0.024 Uiso 1 1 calc R . .
C20C C -0.34087(19) 0.88303(9) 0.92389(9) 0.0170(3) Uani 1 1 d . . .
H20C H -0.3721 0.8461 0.8914 0.020 Uiso 1 1 calc R . .

loop_
_atom_site_aniso_label
_atom_site_aniso_U_11
_atom_site_aniso_U_22
_atom_site_aniso_U_33
_atom_site_aniso_U_23
_atom_site_aniso_U_13
_atom_site_aniso_U_12
S1A 0.0142(2) 0.01280(17) 0.0101(2) -0.00063(14) -0.00189(15) 0.00122(14)
O1A 0.0248(6) 0.0173(5) 0.0139(6) -0.0027(4) -0.0028(5) -0.0012(5)
N1A 0.0165(7) 0.0135(6) 0.0101(7) -0.0015(5) -0.0028(6) 0.0009(5)
C1A 0.0138(8) 0.0123(7) 0.0105(8) -0.0002(6) 0.0004(6) -0.0034(6)
O2A 0.0210(6) 0.0136(5) 0.0188(6) -0.0015(4) -0.0019(5) 0.0008(5)
C2A 0.0117(8) 0.0132(7) 0.0127(8) 0.0011(6) -0.0007(6) -0.0030(6)
C3A 0.0120(8) 0.0126(7) 0.0130(8) 0.0022(6) 0.0000(6) -0.0048(6)
C4A 0.0123(8) 0.0106(7) 0.0151(8) 0.0005(6) 0.0004(6) -0.0002(6)
C5A 0.0155(8) 0.0167(7) 0.0118(8) 0.0013(6) -0.0023(6) -0.0044(6)
C6A 0.0304(10) 0.0215(8) 0.0129(9) 0.0012(7) -0.0046(7) 0.0030(7)
C7A 0.0158(8) 0.0151(7) 0.0156(8) 0.0008(6) -0.0025(7) 0.0011(6)
C8A 0.0125(8) 0.0118(7) 0.0164(8) 0.0020(6) -0.0001(6) -0.0014(6)
C9A 0.0187(9) 0.0159(7) 0.0188(9) -0.0034(6) -0.0022(7) 0.0012(6)
C10A 0.0187(9) 0.0195(8) 0.0191(9) 0.0014(7) -0.0042(7) -0.0013(7)
C11A 0.0166(8) 0.0158(7) 0.0243(10) 0.0038(7) -0.0034(7) 0.0005(6)
C12A 0.0185(9) 0.0143(7) 0.0242(10) -0.0020(7) 0.0009(7) 0.0006(6)
C13A 0.0174(8) 0.0145(7) 0.0159(8) -0.0016(6) -0.0001(7) -0.0026(6)
C14A 0.0112(8) 0.0152(7) 0.0140(8) -0.0011(6) 0.0002(6) -0.0026(6)
C15A 0.0130(8) 0.0155(7) 0.0132(8) -0.0021(6) 0.0008(6) 0.0001(6)
C16A 0.0175(8) 0.0157(7) 0.0176(9) -0.0030(6) 0.0011(7) -0.0039(6)
C17A 0.0220(9) 0.0212(8) 0.0166(9) -0.0065(7) -0.0032(7) -0.0048(7)
C18A 0.0225(9) 0.0245(8) 0.0124(8) 0.0000(7) -0.0014(7) -0.0037(7)
C19A 0.0210(9) 0.0196(8) 0.0171(9) 0.0004(7) 0.0007(7) -0.0054(7)
C20A 0.0170(8) 0.0169(7) 0.0143(8) -0.0039(6) -0.0016(6) -0.0027(6)
S1B 0.0158(2) 0.01275(18) 0.0118(2) -0.00006(15) -0.00242(16) 0.00039(15)
O1B 0.0271(7) 0.0202(6) 0.0162(6) -0.0024(5) -0.0050(5) -0.0014(5)
N1B 0.0178(7) 0.0154(6) 0.0123(7) -0.0007(5) -0.0037(6) 0.0001(5)
C1B 0.0143(8) 0.0142(7) 0.0122(8) 0.0002(6) -0.0018(6) -0.0044(6)
O2B 0.0260(7) 0.0142(5) 0.0235(7) -0.0025(5) -0.0057(5) 0.0030(5)
C2B 0.0153(8) 0.0143(7) 0.0134(8) 0.0025(6) -0.0027(6) -0.0035(6)
C3B 0.0119(8) 0.0142(7) 0.0161(8) 0.0020(6) -0.0011(6) -0.0044(6)
C4B 0.0130(8) 0.0116(7) 0.0166(8) 0.0017(6) -0.0008(6) -0.0014(6)
C5B 0.0158(8) 0.0197(8) 0.0156(9) 0.0013(6) -0.0031(7) -0.0044(7)
C6B 0.0332(11) 0.0230(8) 0.0178(9) 0.0013(7) -0.0085(8) 0.0004(8)
C7B 0.0194(9) 0.0163(7) 0.0173(9) 0.0009(6) -0.0025(7) 0.0016(7)
C8B 0.0130(8) 0.0129(7) 0.0148(8) 0.0022(6) -0.0006(6) -0.0015(6)
C9B 0.0190(9) 0.0167(7) 0.0172(9) -0.0024(6) -0.0018(7) 0.0000(7)
C10B 0.0177(9) 0.0200(8) 0.0155(9) 0.0015(7) -0.0037(7) -0.0006(7)
C11B 0.0174(8) 0.0151(7) 0.0205(9) 0.0020(6) -0.0016(7) -0.0005(6)
C12B 0.0179(8) 0.0137(7) 0.0212(9) -0.0039(6) 0.0020(7) -0.0010(6)
C13B 0.0173(8) 0.0167(7) 0.0147(8) -0.0018(6) -0.0011(7) -0.0042(6)
C14B 0.0127(8) 0.0142(7) 0.0181(9) -0.0003(6) -0.0014(6) -0.0039(6)
C15B 0.0163(8) 0.0112(7) 0.0155(8) -0.0025(6) -0.0005(6) -0.0035(6)
C16B 0.0139(8) 0.0170(7) 0.0206(9) -0.0054(6) -0.0004(7) -0.0028(6)
C17B 0.0196(9) 0.0221(8) 0.0171(9) -0.0077(7) 0.0050(7) -0.0072(7)
C18B 0.0258(9) 0.0182(8) 0.0140(8) -0.0022(6) -0.0018(7) -0.0076(7)
C19B 0.0189(9) 0.0174(7) 0.0191(9) -0.0030(6) -0.0045(7) -0.0015(7)
C20B 0.0149(8) 0.0178(7) 0.0144(8) -0.0049(6) 0.0003(6) -0.0026(6)
S1C 0.0148(2) 0.01247(17) 0.0130(2) 0.00057(15) -0.00247(15) 0.00124(15)
O1C 0.0259(7) 0.0203(6) 0.0159(6) -0.0004(5) -0.0048(5) -0.0020(5)
N1C 0.0176(7) 0.0138(6) 0.0110(7) -0.0002(5) -0.0038(6) 0.0006(5)
C1C 0.0132(8) 0.0142(7) 0.0135(8) 0.0010(6) -0.0013(6) -0.0029(6)
O2C 0.0234(7) 0.0138(5) 0.0285(7) 0.0015(5) -0.0064(5) 0.0020(5)
C2C 0.0117(8) 0.0150(7) 0.0165(9) 0.0034(6) -0.0021(6) -0.0027(6)
C3C 0.0104(8) 0.0138(7) 0.0182(9) 0.0028(6) -0.0006(6) -0.0029(6)
C4C 0.0134(8) 0.0126(7) 0.0169(9) 0.0022(6) -0.0021(6) -0.0004(6)
C5C 0.0148(8) 0.0196(8) 0.0150(9) 0.0029(6) -0.0023(7) -0.0032(6)
C6C 0.0324(11) 0.0272(9) 0.0148(9) 0.0043(7) -0.0057(8) 0.0019(8)
C7C 0.0160(8) 0.0181(7) 0.0184(9) 0.0044(6) -0.0029(7) 0.0007(6)
C8C 0.0121(8) 0.0121(7) 0.0149(8) 0.0036(6) -0.0007(6) -0.0016(6)
C9C 0.0188(8) 0.0141(7) 0.0157(9) -0.0017(6) -0.0019(7) 0.0004(6)
C10C 0.0200(9) 0.0178(8) 0.0150(9) 0.0011(6) -0.0044(7) -0.0025(7)
C11C 0.0156(8) 0.0150(7) 0.0203(9) 0.0026(6) -0.0022(7) -0.0012(6)
C12C 0.0166(8) 0.0141(7) 0.0193(9) -0.0020(6) 0.0011(7) -0.0014(6)
C13C 0.0160(8) 0.0155(7) 0.0137(8) 0.0006(6) -0.0004(6) -0.0040(6)
C14C 0.0108(8) 0.0146(7) 0.0210(9) -0.0005(6) -0.0021(6) -0.0011(6)
C15C 0.0120(8) 0.0152(7) 0.0180(9) -0.0026(6) 0.0018(6) 0.0012(6)
C16C 0.0232(9) 0.0159(7) 0.0236(10) -0.0036(7) 0.0022(7) -0.0050(7)
C17C 0.0276(10) 0.0247(8) 0.0206(9) -0.0103(7) 0.0006(8) -0.0060(8)
C18C 0.0251(10) 0.0252(9) 0.0175(9) -0.0024(7) 0.0031(7) -0.0029(7)
C19C 0.0184(9) 0.0200(8) 0.0227(9) 0.0008(7) -0.0001(7) -0.0047(7)
C20C 0.0151(8) 0.0156(7) 0.0202(9) -0.0028(6) -0.0019(7) -0.0015(6)

loop_
_atom_type_symbol
_atom_type_description
_atom_type_scat_dispersion_real
_atom_type_scat_dispersion_imag
_atom_type_scat_source
C C 0.0033 0.0016 'International Tables Vol C Tables 4.2.6.8 and 6.1.1.4'
H H 0.0000 0.0000 'International Tables Vol C Tables 4.2.6.8 and 6.1.1.4'
N N 0.0061 0.0033 'International Tables Vol C Tables 4.2.6.8 and 6.1.1.4'
O O 0.0106 0.0060 'International Tables Vol C Tables 4.2.6.8 and 6.1.1.4'
S S 0.1246 0.1234 'International Tables Vol C Tables 4.2.6.8 and 6.1.1.4'

loop_
_geom_angle_atom_site_label_1
_geom_angle_atom_site_label_2
_geom_angle_atom_site_label_3
_geom_angle
_geom_angle_site_symmetry_1
_geom_angle_site_symmetry_3
C1A S1A C4A 91.81(7) . .
C1A N1A C8A 131.16(14) . .
C1A N1A H1A 111.1(12) . .
C8A N1A H1A 117.7(12) . .
N1A C1A C2A 123.90(14) . .
N1A C1A S1A 124.06(11) . .
C2A C1A S1A 112.04(11) . .
C1A C2A C3A 111.41(13) . .
C1A C2A C5A 119.98(13) . .
C3A C2A C5A 128.60(13) . .
C4A C3A C2A 112.39(12) . .
C4A C3A C7A 121.58(14) . .
C2A C3A C7A 125.98(13) . .
C3A C4A C14A 130.30(13) . .
C3A C4A S1A 112.34(11) . .
C14A C4A S1A 117.32(11) . .
O1A C5A C2A 121.03(13) . .
O1A C5A C6A 117.21(13) . .
C2A C5A C6A 121.76(13) . .
C5A C6A H6A1 109.5 . .
C5A C6A H6A2 109.5 . .
H6A1 C6A H6A2 109.5 . .
C5A C6A H6A3 109.5 . .
H6A1 C6A H6A3 109.5 . .
H6A2 C6A H6A3 109.5 . .
C3A C7A H7A1 109.5 . .
C3A C7A H7A2 109.5 . .
H7A1 C7A H7A2 109.5 . .
C3A C7A H7A3 109.5 . .
H7A1 C7A H7A3 109.5 . .
H7A2 C7A H7A3 109.5 . .
C9A C8A C13A 119.22(13) . .
C9A C8A N1A 125.03(14) . .
C13A C8A N1A 115.74(14) . .
C8A C9A C10A 120.04(14) . .
C8A C9A H9A 120.0 . .
C10A C9A H9A 120.0 . .
C11A C10A C9A 121.03(15) . .
C11A C10A H10A 119.5 . .
C9A C10A H10A 119.5 . .
C10A C11A C12A 118.90(14) . .
C10A C11A H11A 120.6 . .
C12A C11A H11A 120.6 . .
C13A C12A C11A 120.89(15) . .
C13A C12A H12A 119.6 . .
C11A C12A H12A 119.6 . .
C12A C13A C8A 119.92(15) . .
C12A C13A H13A 120.0 . .
C8A C13A H13A 120.0 . .
O2A C14A C4A 123.06(14) . .
O2A C14A C15A 119.28(13) . .
C4A C14A C15A 117.64(12) . .
C16A C15A C20A 119.38(14) . .
C16A C15A C14A 118.84(13) . .
C20A C15A C14A 121.72(13) . .
C17A C16A C15A 120.34(14) . .
C17A C16A H16A 119.8 . .
C15A C16A H16A 119.8 . .
C16A C17A C18A 120.03(15) . .
C16A C17A H17A 120.0 . .
C18A C17A H17A 120.0 . .
C19A C18A C17A 119.90(15) . .
C19A C18A H18A 120.0 . .
C17A C18A H18A 120.0 . .
C18A C19A C20A 120.36(15) . .
C18A C19A H19A 119.8 . .
C20A C19A H19A 119.8 . .
C19A C20A C15A 119.94(14) . .
C19A C20A H20A 120.0 . .
C15A C20A H20A 120.0 . .
C1B S1B C4B 92.52(7) . .
C1B N1B C8B 132.02(14) . .
C1B N1B H1B 111.6(11) . .
C8B N1B H1B 116.4(11) . .
N1B C1B C2B 123.75(14) . .
N1B C1B S1B 124.52(11) . .
C2B C1B S1B 111.72(11) . .
C1B C2B C3B 111.59(13) . .
C1B C2B C5B 119.68(13) . .
C3B C2B C5B 128.73(13) . .
C4B C3B C2B 113.00(13) . .
C4B C3B C7B 122.38(14) . .
C2B C3B C7B 124.51(14) . .
C3B C4B C14B 127.96(13) . .
C3B C4B S1B 111.15(11) . .
C14B C4B S1B 120.59(11) . .
O1B C5B C2B 120.90(13) . .
O1B C5B C6B 117.05(14) . .
C2B C5B C6B 122.02(13) . .
C5B C6B H6B1 109.5 . .
C5B C6B H6B2 109.5 . .
H6B1 C6B H6B2 109.5 . .
C5B C6B H6B3 109.5 . .
H6B1 C6B H6B3 109.5 . .
H6B2 C6B H6B3 109.5 . .
C3B C7B H7B1 109.5 . .
C3B C7B H7B2 109.5 . .
H7B1 C7B H7B2 109.5 . .
C3B C7B H7B3 109.5 . .
H7B1 C7B H7B3 109.5 . .
H7B2 C7B H7B3 109.5 . .
C9B C8B C13B 119.24(13) . .
C9B C8B N1B 124.74(14) . .
C13B C8B N1B 116.00(14) . .
C8B C9B C10B 119.71(14) . .
C8B C9B H9B 120.1 . .
C10B C9B H9B 120.1 . .
C11B C10B C9B 121.38(15) . .
C11B C10B H10B 119.3 . .
C9B C10B H10B 119.3 . .
C10B C11B C12B 118.61(14) . .
C10B C11B H11B 120.7 . .
C12B C11B H11B 120.7 . .
C13B C12B C11B 120.90(14) . .
C13B C12B H12B 119.5 . .
C11B C12B H12B 119.5 . .
C12B C13B C8B 120.15(14) . .
C12B C13B H13B 119.9 . .
C8B C13B H13B 119.9 . .
O2B C14B C4B 121.49(14) . .
O2B C14B C15B 117.56(14) . .
C4B C14B C15B 120.77(12) . .
C20B C15B C16B 118.59(14) . .
C20B C15B C14B 125.04(14) . .
C16B C15B C14B 116.36(14) . .
C17B C16B C15B 120.80(15) . .
C17B C16B H16B 119.6 . .
C15B C16B H16B 119.6 . .
C18B C17B C16B 119.87(15) . .
C18B C17B H17B 120.1 . .
C16B C17B H17B 120.1 . .
C17B C18B C19B 120.32(15) . .
C17B C18B H18B 119.8 . .
C19B C18B H18B 119.8 . .
C18B C19B C20B 119.87(15) . .
C18B C19B H19B 120.1 . .
C20B C19B H19B 120.1 . .
C19B C20B C15B 120.44(15) . .
C19B C20B H20B 119.8 . .
C15B C20B H20B 119.8 . .
C1C S1C C4C 91.67(7) . .
C1C N1C C8C 132.09(14) . .
C1C N1C H1C 111.9(12) . .
C8C N1C H1C 116.0(12) . .
N1C C1C C2C 123.23(14) . .
N1C C1C S1C 124.85(11) . .
C2C C1C S1C 111.92(11) . .
C1C C2C C3C 111.59(13) . .
C1C C2C C5C 120.15(13) . .
C3C C2C C5C 128.21(13) . .
C4C C3C C2C 112.52(13) . .
C4C C3C C7C 121.61(14) . .
C2C C3C C7C 125.76(14) . .
C3C C4C C14C 128.66(13) . .
C3C C4C S1C 112.30(11) . .
C14C C4C S1C 119.01(11) . .
O1C C5C C2C 121.23(13) . .
O1C C5C C6C 117.25(14) . .
C2C C5C C6C 121.50(13) . .
C5C C6C H6C1 109.5 . .
C5C C6C H6C2 109.5 . .
H6C1 C6C H6C2 109.5 . .
C5C C6C H6C3 109.5 . .
H6C1 C6C H6C3 109.5 . .
H6C2 C6C H6C3 109.5 . .
C3C C7C H7C1 109.5 . .
C3C C7C H7C2 109.5 . .
H7C1 C7C H7C2 109.5 . .
C3C C7C H7C3 109.5 . .
H7C1 C7C H7C3 109.5 . .
H7C2 C7C H7C3 109.5 . .
C9C C8C C13C 119.34(13) . .
C9C C8C N1C 124.78(14) . .
C13C C8C N1C 115.87(13) . .
C8C C9C C10C 119.92(14) . .
C8C C9C H9C 120.0 . .
C10C C9C H9C 120.0 . .
C11C C10C C9C 121.06(15) . .
C11C C10C H10C 119.5 . .
C9C C10C H10C 119.5 . .
C10C C11C C12C 118.86(14) . .
C10C C11C H11C 120.6 . .
C12C C11C H11C 120.6 . .
C13C C12C C11C 120.85(14) . .
C13C C12C H12C 119.6 . .
C11C C12C H12C 119.6 . .
C12C C13C C8C 119.97(14) . .
C12C C13C H13C 120.0 . .
C8C C13C H13C 120.0 . .
O2C C14C C4C 121.19(14) . .
O2C C14C C15C 118.07(14) . .
C4C C14C C15C 120.74(12) . .
C20C C15C C16C 119.46(15) . .
C20C C15C C14C 122.19(14) . .
C16C C15C C14C 117.96(14) . .
C17C C16C C15C 120.22(15) . .
C17C C16C H16C 119.9 . .
C15C C16C H16C 119.9 . .
C16C C17C C18C 120.11(16) . .
C16C C17C H17C 119.9 . .
C18C C17C H17C 119.9 . .
C17C C18C C19C 119.99(16) . .
C17C C18C H18C 120.0 . .
C19C C18C H18C 120.0 . .
C20C C19C C18C 120.33(15) . .
C20C C19C H19C 119.8 . .
C18C C19C H19C 119.8 . .
C19C C20C C15C 119.78(15) . .
C19C C20C H20C 120.1 . .
C15C C20C H20C 120.1 . .

loop_
_geom_bond_atom_site_label_1
_geom_bond_atom_site_label_2
_geom_bond_distance
_geom_bond_site_symmetry_2
S1A C1A 1.7108(15) .
S1A C4A 1.7441(14) .
O1A C5A 1.2438(17) .
N1A C1A 1.3542(18) .
N1A C8A 1.4111(18) .
N1A H1A 0.838(17) .
C1A C2A 1.4204(19) .
O2A C14A 1.2318(16) .
C2A C3A 1.439(2) .
C2A C5A 1.458(2) .
C3A C4A 1.375(2) .
C3A C7A 1.5071(19) .
C4A C14A 1.465(2) .
C5A C6A 1.5091(19) .
C6A H6A1 0.9800 .
C6A H6A2 0.9800 .
C6A H6A3 0.9800 .
C7A H7A1 0.9800 .
C7A H7A2 0.9800 .
C7A H7A3 0.9800 .
C8A C9A 1.388(2) .
C8A C13A 1.401(2) .
C9A C10A 1.392(2) .
C9A H9A 0.9500 .
C10A C11A 1.381(2) .
C10A H10A 0.9500 .
C11A C12A 1.390(2) .
C11A H11A 0.9500 .
C12A C13A 1.386(2) .
C12A H12A 0.9500 .
C13A H13A 0.9500 .
C14A C15A 1.500(2) .
C15A C16A 1.395(2) .
C15A C20A 1.398(2) .
C16A C17A 1.382(2) .
C16A H16A 0.9500 .
C17A C18A 1.391(2) .
C17A H17A 0.9500 .
C18A C19A 1.386(2) .
C18A H18A 0.9500 .
C19A C20A 1.385(2) .
C19A H19A 0.9500 .
C20A H20A 0.9500 .
S1B C1B 1.7089(15) .
S1B C4B 1.7497(14) .
O1B C5B 1.2426(18) .
N1B C1B 1.3513(18) .
N1B C8B 1.4093(18) .
N1B H1B 0.885(17) .
C1B C2B 1.4187(19) .
O2B C14B 1.2304(17) .
C2B C3B 1.436(2) .
C2B C5B 1.464(2) .
C3B C4B 1.383(2) .
C3B C7B 1.5083(19) .
C4B C14B 1.468(2) .
C5B C6B 1.509(2) .
C6B H6B1 0.9800 .
C6B H6B2 0.9800 .
C6B H6B3 0.9800 .
C7B H7B1 0.9800 .
C7B H7B2 0.9800 .
C7B H7B3 0.9800 .
C8B C9B 1.389(2) .
C8B C13B 1.401(2) .
C9B C10B 1.394(2) .
C9B H9B 0.9500 .
C10B C11B 1.384(2) .
C10B H10B 0.9500 .
C11B C12B 1.389(2) .
C11B H11B 0.9500 .
C12B C13B 1.386(2) .
C12B H12B 0.9500 .
C13B H13B 0.9500 .
C14B C15B 1.506(2) .
C15B C20B 1.399(2) .
C15B C16B 1.398(2) .
C16B C17B 1.385(2) .
C16B H16B 0.9500 .
C17B C18B 1.384(2) .
C17B H17B 0.9500 .
C18B C19B 1.386(2) .
C18B H18B 0.9500 .
C19B C20B 1.391(2) .
C19B H19B 0.9500 .
C20B H20B 0.9500 .
S1C C1C 1.7181(16) .
S1C C4C 1.7481(14) .
O1C C5C 1.2436(18) .
N1C C1C 1.3524(18) .
N1C C8C 1.4077(18) .
N1C H1C 0.861(18) .
C1C C2C 1.4182(19) .
O2C C14C 1.2311(16) .
C2C C3C 1.438(2) .
C2C C5C 1.457(2) .
C3C C4C 1.374(2) .
C3C C7C 1.5088(19) .
C4C C14C 1.463(2) .
C5C C6C 1.515(2) .
C6C H6C1 0.9800 .
C6C H6C2 0.9800 .
C6C H6C3 0.9800 .
C7C H7C1 0.9800 .
C7C H7C2 0.9800 .
C7C H7C3 0.9800 .
C8C C9C 1.390(2) .
C8C C13C 1.399(2) .
C9C C10C 1.3905(19) .
C9C H9C 0.9500 .
C10C C11C 1.384(2) .
C10C H10C 0.9500 .
C11C C12C 1.390(2) .
C11C H11C 0.9500 .
C12C C13C 1.387(2) .
C12C H12C 0.9500 .
C13C H13C 0.9500 .
C14C C15C 1.493(2) .
C15C C20C 1.396(2) .
C15C C16C 1.398(2) .
C16C C17C 1.382(2) .
C16C H16C 0.9500 .
C17C C18C 1.385(2) .
C17C H17C 0.9500 .
C18C C19C 1.388(2) .
C18C H18C 0.9500 .
C19C C20C 1.387(2) .
C19C H19C 0.9500 .
C20C H20C 0.9500 .

loop_
_geom_torsion_atom_site_label_1
_geom_torsion_atom_site_label_2
_geom_torsion_atom_site_label_3
_geom_torsion_atom_site_label_4
_geom_torsion
_geom_torsion_site_symmetry_1
_geom_torsion_site_symmetry_2
_geom_torsion_site_symmetry_3
_geom_torsion_site_symmetry_4
C8A N1A C1A C2A -177.13(15) . . . .
C8A N1A C1A S1A 2.9(2) . . . .
C4A S1A C1A N1A 179.53(13) . . . .
C4A S1A C1A C2A -0.43(12) . . . .
N1A C1A C2A C3A -179.73(14) . . . .
S1A C1A C2A C3A 0.22(16) . . . .
N1A C1A C2A C5A 1.0(2) . . . .
S1A C1A C2A C5A -179.09(11) . . . .
C1A C2A C3A C4A 0.18(18) . . . .
C5A C2A C3A C4A 179.42(14) . . . .
C1A C2A C3A C7A 177.71(14) . . . .
C5A C2A C3A C7A -3.0(3) . . . .
C2A C3A C4A C14A -178.07(15) . . . .
C7A C3A C4A C14A 4.3(2) . . . .
C2A C3A C4A S1A -0.51(16) . . . .
C7A C3A C4A S1A -178.16(11) . . . .
C1A S1A C4A C3A 0.54(12) . . . .
C1A S1A C4A C14A 178.45(12) . . . .
C1A C2A C5A O1A -9.6(2) . . . .
C3A C2A C5A O1A 171.27(15) . . . .
C1A C2A C5A C6A 169.58(14) . . . .
C3A C2A C5A C6A -9.6(2) . . . .
C1A N1A C8A C9A 7.0(3) . . . .
C1A N1A C8A C13A -174.33(15) . . . .
C13A C8A C9A C10A 0.8(2) . . . .
N1A C8A C9A C10A 179.44(15) . . . .
C8A C9A C10A C11A -0.3(2) . . . .
C9A C10A C11A C12A -0.3(2) . . . .
C10A C11A C12A C13A 0.5(2) . . . .
C11A C12A C13A C8A 0.0(2) . . . .
C9A C8A C13A C12A -0.6(2) . . . .
N1A C8A C13A C12A -179.40(14) . . . .
C3A C4A C14A O2A 15.7(3) . . . .
S1A C4A C14A O2A -161.72(12) . . . .
C3A C4A C14A C15A -165.77(15) . . . .
S1A C4A C14A C15A 16.77(19) . . . .
O2A C14A C15A C16A 47.5(2) . . . .
C4A C14A C15A C16A -131.02(15) . . . .
O2A C14A C15A C20A -129.63(16) . . . .
C4A C14A C15A C20A 51.8(2) . . . .
C20A C15A C16A C17A -1.8(2) . . . .
C14A C15A C16A C17A -179.01(14) . . . .
C15A C16A C17A C18A 2.1(2) . . . .
C16A C17A C18A C19A -0.7(2) . . . .
C17A C18A C19A C20A -0.9(2) . . . .
C18A C19A C20A C15A 1.3(2) . . . .
C16A C15A C20A C19A 0.1(2) . . . .
C14A C15A C20A C19A 177.25(14) . . . .
C8B N1B C1B C2B -174.47(15) . . . .
C8B N1B C1B S1B 4.9(2) . . . .
C4B S1B C1B N1B 179.41(14) . . . .
C4B S1B C1B C2B -1.12(12) . . . .
N1B C1B C2B C3B -178.96(14) . . . .
S1B C1B C2B C3B 1.56(17) . . . .
N1B C1B C2B C5B 2.1(2) . . . .
S1B C1B C2B C5B -177.35(11) . . . .
C1B C2B C3B C4B -1.29(19) . . . .
C5B C2B C3B C4B 177.50(15) . . . .
C1B C2B C3B C7B 174.92(14) . . . .
C5B C2B C3B C7B -6.3(3) . . . .
C2B C3B C4B C14B 174.15(14) . . . .
C7B C3B C4B C14B -2.2(2) . . . .
C2B C3B C4B S1B 0.45(17) . . . .
C7B C3B C4B S1B -175.85(12) . . . .
C1B S1B C4B C3B 0.38(12) . . . .
C1B S1B C4B C14B -173.85(13) . . . .
C1B C2B C5B O1B -11.3(2) . . . .
C3B C2B C5B O1B 170.04(15) . . . .
C1B C2B C5B C6B 166.59(15) . . . .
C3B C2B C5B C6B -12.1(3) . . . .
C1B N1B C8B C9B 6.2(3) . . . .
C1B N1B C8B C13B -175.24(16) . . . .
C13B C8B C9B C10B 0.0(2) . . . .
N1B C8B C9B C10B 178.48(15) . . . .
C8B C9B C10B C11B 0.8(2) . . . .
C9B C10B C11B C12B -1.0(2) . . . .
C10B C11B C12B C13B 0.4(2) . . . .
C11B C12B C13B C8B 0.4(2) . . . .
C9B C8B C13B C12B -0.6(2) . . . .
N1B C8B C13B C12B -179.22(14) . . . .
C3B C4B C14B O2B 11.8(3) . . . .
S1B C4B C14B O2B -175.07(12) . . . .
C3B C4B C14B C15B -163.31(15) . . . .
S1B C4B C14B C15B 9.9(2) . . . .
O2B C14B C15B C20B 141.09(15) . . . .
C4B C14B C15B C20B -43.6(2) . . . .
O2B C14B C15B C16B -37.6(2) . . . .
C4B C14B C15B C16B 137.63(15) . . . .
C20B C15B C16B C17B 3.5(2) . . . .
C14B C15B C16B C17B -177.66(13) . . . .
C15B C16B C17B C18B -1.4(2) . . . .
C16B C17B C18B C19B -1.4(2) . . . .
C17B C18B C19B C20B 2.0(2) . . . .
C18B C19B C20B C15B 0.2(2) . . . .
C16B C15B C20B C19B -2.9(2) . . . .
C14B C15B C20B C19B 178.38(14) . . . .
C8C N1C C1C C2C 174.46(15) . . . .
C8C N1C C1C S1C -4.8(2) . . . .
C4C S1C C1C N1C -179.93(14) . . . .
C4C S1C C1C C2C 0.78(12) . . . .
N1C C1C C2C C3C -179.98(14) . . . .
S1C C1C C2C C3C -0.67(17) . . . .
N1C C1C C2C C5C -2.4(2) . . . .
S1C C1C C2C C5C 176.89(11) . . . .
C1C C2C C3C C4C 0.13(19) . . . .
C5C C2C C3C C4C -177.18(15) . . . .
C1C C2C C3C C7C -176.13(14) . . . .
C5C C2C C3C C7C 6.6(3) . . . .
C2C C3C C4C C14C 178.40(15) . . . .
C7C C3C C4C C14C -5.2(2) . . . .
C2C C3C C4C S1C 0.45(17) . . . .
C7C C3C C4C S1C 176.89(12) . . . .
C1C S1C C4C C3C -0.71(12) . . . .
C1C S1C C4C C14C -178.88(13) . . . .
C1C C2C C5C O1C 11.6(2) . . . .
C3C C2C C5C O1C -171.31(15) . . . .
C1C C2C C5C C6C -166.69(15) . . . .
C3C C2C C5C C6C 10.4(2) . . . .
C1C N1C C8C C9C -3.4(3) . . . .
C1C N1C C8C C13C 177.93(15) . . . .
C13C C8C C9C C10C -0.6(2) . . . .
N1C C8C C9C C10C -179.21(14) . . . .
C8C C9C C10C C11C -0.3(2) . . . .
C9C C10C C11C C12C 0.7(2) . . . .
C10C C11C C12C C13C -0.2(2) . . . .
C11C C12C C13C C8C -0.7(2) . . . .
C9C C8C C13C C12C 1.1(2) . . . .
N1C C8C C13C C12C 179.80(14) . . . .
C3C C4C C14C O2C -20.5(3) . . . .
S1C C4C C14C O2C 157.28(12) . . . .
C3C C4C C14C C15C 159.14(15) . . . .
S1C C4C C14C C15C -23.0(2) . . . .
O2C C14C C15C C20C 131.77(16) . . . .
C4C C14C C15C C20C -47.9(2) . . . .
O2C C14C C15C C16C -41.1(2) . . . .
C4C C14C C15C C16C 139.25(15) . . . .
C20C C15C C16C C17C 0.4(2) . . . .
C14C C15C C16C C17C 173.41(15) . . . .
C15C C16C C17C C18C -3.0(3) . . . .
C16C C17C C18C C19C 2.9(3) . . . .
C17C C18C C19C C20C -0.1(2) . . . .
C18C C19C C20C C15C -2.5(2) . . . .
C16C C15C C20C C19C 2.4(2) . . . .
C14C C15C C20C C19C -170.35(14) . . . .
